data_2234384
loop_
_publ_author_name
'Liu, Guang-Xiang'

_publ_section_title
;
 3,5-Dimethyl-1-(4-nitrobenzyl)pyridinium
 bis(benzene-1,2-dithiolato-\k^2^<i>S</i>,<i>S</i>')nickelate(III)
;
_journal_coeditor_code RZ2716
_journal_issue 4
_journal_name_full 'Acta Crystallographica Section E'
_journal_page_first m407
_journal_paper_doi 10.1107/S1600536812009828
_journal_volume 68
_journal_year 2012
_chemical_formula_iupac '(C14 H15 N2 O2) [Ni (C6 H4 S2)2]'
_chemical_formula_moiety 'C14 H15 N2 O2 +, C12 H8 Ni S4 -'
_chemical_formula_sum 'C26 H23 N2 Ni O2 S4'
_chemical_formula_weight 582.41
_chemical_name_systematic
;
3,5-Dimethyl-1-(4-nitrobenzyl)pyridinium
bis(benzene-1,2-dithiolato-\k^2^<i>S</i>,<i>S</i>')nickelate(III)
;
_space_group_IT_number 2
_symmetry_cell_setting triclinic
_symmetry_space_group_name_Hall '-P 1'
_symmetry_space_group_name_H-M 'P -1'
_atom_sites_solution_hydrogens geom
_atom_sites_solution_primary direct
_atom_sites_solution_secondary difmap
_audit_creation_method SHELXL-97
_cell_angle_alpha 84.546(3)
_cell_angle_beta 85.927(2)
_cell_angle_gamma 72.435(3)
_cell_formula_units_Z 2
_cell_length_a 7.6114(14)
_cell_length_b 12.010(2)
_cell_length_c 15.317(3)
_cell_measurement_reflns_used 1160
_cell_measurement_temperature 293(2)
_cell_measurement_theta_max 18.08
_cell_measurement_theta_min 2.67
_cell_volume 1327.5(4)
_computing_cell_refinement 'SAINT (Bruker, 2000)'
_computing_data_collection 'SMART (Bruker, 2000)'
_computing_data_reduction 'SAINT (Bruker, 2000)'
_computing_molecular_graphics 'SHELXTL (Sheldrick, 2008)'
_computing_publication_material 'SHELXTL (Sheldrick, 2008)'
_computing_structure_refinement 'SHELXL97 (Sheldrick, 2008)'
_computing_structure_solution 'SHELXS97 (Sheldrick, 2008)'
_diffrn_ambient_temperature 293(2)
_diffrn_measured_fraction_theta_full 0.980
_diffrn_measured_fraction_theta_max 0.980
_diffrn_measurement_device_type 'Bruker SMART APEX CCD area-detector'
_diffrn_measurement_method 'phi and omega scans'
_diffrn_radiation_monochromator graphite
_diffrn_radiation_source 'sealed tube'
_diffrn_radiation_type MoK\a
_diffrn_radiation_wavelength 0.71073
_diffrn_reflns_av_R_equivalents 0.0325
_diffrn_reflns_av_sigmaI/netI 0.0764
_diffrn_reflns_limit_h_max 7
_diffrn_reflns_limit_h_min -9
_diffrn_reflns_limit_k_max 7
_diffrn_reflns_limit_k_min -14
_diffrn_reflns_limit_l_max 18
_diffrn_reflns_limit_l_min -18
_diffrn_reflns_number 6651
_diffrn_reflns_theta_full 25.00
_diffrn_reflns_theta_max 25.00
_diffrn_reflns_theta_min 1.78
_exptl_absorpt_coefficient_mu 1.072
_exptl_absorpt_correction_T_max 0.9584
_exptl_absorpt_correction_T_min 0.8821
_exptl_absorpt_correction_type multi-scan
_exptl_absorpt_process_details '(SADABS; Bruker, 2000)'
_exptl_crystal_colour 'dark green'
_exptl_crystal_density_diffrn 1.457
_exptl_crystal_density_method 'not measured'
_exptl_crystal_description platelet
_exptl_crystal_F_000 602
_exptl_crystal_size_max 0.12
_exptl_crystal_size_mid 0.10
_exptl_crystal_size_min 0.04
_refine_diff_density_max 0.234
_refine_diff_density_min -0.178
_refine_ls_extinction_method none
_refine_ls_goodness_of_fit_ref 0.951
_refine_ls_hydrogen_treatment constr
_refine_ls_matrix_type full
_refine_ls_number_parameters 321
_refine_ls_number_reflns 4578
_refine_ls_number_restraints 0
_refine_ls_restrained_S_all 0.951
_refine_ls_R_factor_all 0.1050
_refine_ls_R_factor_gt 0.0475
_refine_ls_shift/su_max 0.000
_refine_ls_shift/su_mean 0.000
_refine_ls_structure_factor_coef Fsqd
_refine_ls_weighting_details 'calc w=1/[\s^2^(Fo^2^)+(0.0002P)^2^+0.0986P] where P=(Fo^2^+2Fc^2^)/3'
_refine_ls_weighting_scheme calc
_refine_ls_wR_factor_gt 0.0601
_refine_ls_wR_factor_ref 0.0692
_reflns_number_gt 2424
_reflns_number_total 4578
_reflns_threshold_expression I>2sigma(I)
_cod_data_source_file rz2716.cif
_cod_data_source_block I
_cod_database_code 2234384
_cod_database_fobs_code 2234384

loop_
_symmetry_equiv_pos_as_xyz
'x, y, z'
'-x, -y, -z'

loop_
_atom_site_type_symbol
_atom_site_label
_atom_site_fract_x
_atom_site_fract_y
_atom_site_fract_z
_atom_site_U_iso_or_equiv
_atom_site_adp_type
_atom_site_calc_flag
_atom_site_refinement_flags
_atom_site_occupancy
_atom_site_symmetry_multiplicity
Ni Ni1 0.5000 1.0000 0.5000 0.0634(2) Uani d S 1 2
Ni Ni2 0.5000 1.0000 0.0000 0.0804(3) Uani d S 1 2
O O1 1.0908(9) 0.4666(4) 0.1105(4) 0.213(3) Uani d . 1 1
O O2 1.2794(8) 0.3723(4) 0.2098(4) 0.209(2) Uani d . 1 1
S S1 0.25357(13) 0.96184(8) 0.47173(6) 0.0790(3) Uani d . 1 1
S S2 0.62478(13) 0.82242(8) 0.55057(6) 0.0743(3) Uani d . 1 1
S S3 0.37839(15) 0.99427(10) 0.13058(7) 0.0960(4) Uani d . 1 1
S S4 0.56664(15) 0.81374(9) -0.00239(7) 0.0905(4) Uani d . 1 1
N N1 1.1382(9) 0.3946(5) 0.1687(4) 0.144(2) Uani d . 1 1
N N2 0.7941(4) -0.0362(3) 0.2355(2) 0.0813(10) Uani d . 1 1
C C1 0.2877(5) 0.8163(3) 0.5090(2) 0.0672(10) Uani d . 1 1
C C2 0.1519(5) 0.7605(4) 0.5056(2) 0.0836(12) Uani d . 1 1
H H2 0.0409 0.8011 0.4801 0.100 Uiso calc R 1 1
C C3 0.1795(6) 0.6467(4) 0.5392(3) 0.0935(13) Uani d . 1 1
H H3 0.0870 0.6112 0.5375 0.112 Uiso calc R 1 1
C C4 0.3455(7) 0.5851(4) 0.5755(3) 0.0986(14) Uani d . 1 1
H H4 0.3648 0.5077 0.5975 0.118 Uiso calc R 1 1
C C5 0.4811(6) 0.6366(4) 0.5795(3) 0.0879(13) Uani d . 1 1
H H5 0.5914 0.5945 0.6050 0.105 Uiso calc R 1 1
C C6 0.4556(5) 0.7532(3) 0.5454(2) 0.0675(10) Uani d . 1 1
C C7 0.4178(5) 0.8468(4) 0.1626(3) 0.0822(12) Uani d . 1 1
C C8 0.3665(6) 0.8083(5) 0.2483(3) 0.1024(15) Uani d . 1 1
H H8 0.3128 0.8620 0.2895 0.123 Uiso calc R 1 1
C C9 0.3973(7) 0.6910(6) 0.2692(4) 0.1223(18) Uani d . 1 1
H H9 0.3657 0.6653 0.3256 0.147 Uiso calc R 1 1
C C10 0.4743(7) 0.6097(5) 0.2084(5) 0.1249(19) Uani d . 1 1
H H10 0.4906 0.5305 0.2236 0.150 Uiso calc R 1 1
C C11 0.5267(6) 0.6459(5) 0.1255(4) 0.1112(16) Uani d . 1 1
H H11 0.5796 0.5911 0.0849 0.133 Uiso calc R 1 1
C C12 0.5005(5) 0.7659(4) 0.1020(3) 0.0807(12) Uani d . 1 1
C C13 1.0226(8) 0.3148(5) 0.1929(4) 0.0967(15) Uani d . 1 1
C C14 0.8642(8) 0.3328(4) 0.1516(3) 0.1004(15) Uani d . 1 1
H H14 0.8271 0.3947 0.1090 0.120 Uiso calc R 1 1
C C15 0.7588(6) 0.2589(5) 0.1734(3) 0.0923(14) Uani d . 1 1
H H15 0.6499 0.2707 0.1449 0.111 Uiso calc R 1 1
C C16 0.8114(7) 0.1673(4) 0.2367(3) 0.0781(12) Uani d . 1 1
C C17 0.9698(7) 0.1526(4) 0.2783(3) 0.0931(14) Uani d . 1 1
H H17 1.0069 0.0917 0.3216 0.112 Uiso calc R 1 1
C C18 1.0762(6) 0.2269(5) 0.2570(4) 0.1038(17) Uani d . 1 1
H H18 1.1836 0.2169 0.2862 0.125 Uiso calc R 1 1
C C19 0.6967(6) 0.0853(4) 0.2592(3) 0.1079(15) Uani d . 1 1
H H19A 0.6652 0.0838 0.3217 0.130 Uiso calc R 1 1
H H19B 0.5827 0.1146 0.2285 0.130 Uiso calc R 1 1
C C20 0.7956(6) -0.1279(5) 0.2931(3) 0.0917(14) Uani d . 1 1
H H20 0.7412 -0.1142 0.3490 0.110 Uiso calc R 1 1
C C21 0.8745(6) -0.2407(5) 0.2722(3) 0.0872(13) Uani d . 1 1
C C22 0.9529(5) -0.2555(4) 0.1886(3) 0.0822(12) Uani d . 1 1
H H22 1.0075 -0.3312 0.1721 0.099 Uiso calc R 1 1
C C23 0.9537(5) -0.1628(4) 0.1284(3) 0.0688(11) Uani d . 1 1
C C24 0.8703(5) -0.0528(4) 0.1546(3) 0.0772(12) Uani d . 1 1
H H24 0.8666 0.0118 0.1154 0.093 Uiso calc R 1 1
C C25 0.8743(7) -0.3422(4) 0.3383(3) 0.1314(18) Uani d . 1 1
H H25A 0.8212 -0.3944 0.3135 0.197 Uiso calc R 1 1
H H25B 0.8031 -0.3134 0.3901 0.197 Uiso calc R 1 1
H H25C 0.9987 -0.3835 0.3534 0.197 Uiso calc R 1 1
C C26 1.0373(5) -0.1798(3) 0.0372(2) 0.0886(13) Uani d . 1 1
H H26A 1.1462 -0.1546 0.0311 0.133 Uiso calc R 1 1
H H26B 0.9499 -0.1345 -0.0044 0.133 Uiso calc R 1 1
H H26C 1.0694 -0.2612 0.0266 0.133 Uiso calc R 1 1

loop_
_atom_site_aniso_label
_atom_site_aniso_U_11
_atom_site_aniso_U_22
_atom_site_aniso_U_33
_atom_site_aniso_U_12
_atom_site_aniso_U_13
_atom_site_aniso_U_23
Ni1 0.0585(5) 0.0708(5) 0.0592(4) -0.0198(3) 0.0019(3) 0.0014(3)
Ni2 0.0710(5) 0.0819(6) 0.0895(6) -0.0180(4) -0.0068(4) -0.0256(4)
O1 0.268(7) 0.095(4) 0.276(7) -0.063(4) 0.030(5) -0.008(3)
O2 0.198(5) 0.229(5) 0.252(6) -0.129(4) -0.013(4) -0.053(4)
S1 0.0712(7) 0.0745(8) 0.0922(8) -0.0240(5) -0.0167(6) 0.0066(6)
S2 0.0610(7) 0.0754(7) 0.0832(7) -0.0198(5) -0.0022(5) 0.0088(5)
S3 0.0972(9) 0.0931(9) 0.0948(9) -0.0189(7) 0.0016(7) -0.0278(7)
S4 0.0866(8) 0.0843(9) 0.1006(9) -0.0183(6) -0.0063(7) -0.0294(7)
N1 0.131(5) 0.120(6) 0.196(7) -0.046(5) -0.004(5) -0.058(4)
N2 0.089(3) 0.087(3) 0.072(3) -0.030(2) 0.019(2) -0.024(2)
C1 0.068(3) 0.073(3) 0.063(3) -0.025(2) 0.000(2) -0.006(2)
C2 0.078(3) 0.080(3) 0.098(3) -0.030(3) -0.010(2) -0.005(3)
C3 0.095(4) 0.080(4) 0.114(4) -0.040(3) 0.000(3) -0.005(3)
C4 0.100(4) 0.075(3) 0.125(4) -0.037(3) -0.004(3) 0.007(3)
C5 0.078(3) 0.072(3) 0.107(3) -0.016(2) -0.005(3) 0.008(3)
C6 0.068(3) 0.066(3) 0.068(3) -0.022(2) 0.007(2) -0.005(2)
C7 0.068(3) 0.088(4) 0.088(3) -0.014(2) -0.013(3) -0.020(3)
C8 0.092(4) 0.121(5) 0.091(4) -0.023(3) -0.012(3) -0.015(3)
C9 0.098(4) 0.126(5) 0.133(5) -0.027(4) -0.011(3) 0.019(5)
C10 0.121(5) 0.104(5) 0.143(5) -0.026(3) -0.017(4) 0.002(4)
C11 0.111(4) 0.093(4) 0.122(5) -0.019(3) -0.012(3) -0.008(4)
C12 0.066(3) 0.076(3) 0.101(4) -0.019(2) -0.021(3) -0.004(3)
C13 0.107(5) 0.077(4) 0.110(4) -0.024(3) 0.000(4) -0.041(3)
C14 0.115(5) 0.064(4) 0.108(4) -0.001(3) -0.018(4) -0.012(3)
C15 0.081(4) 0.091(4) 0.097(4) -0.002(3) -0.025(3) -0.029(3)
C16 0.081(4) 0.076(3) 0.072(3) -0.010(3) 0.006(3) -0.027(3)
C17 0.092(4) 0.101(4) 0.077(3) -0.012(3) -0.021(3) -0.006(3)
C18 0.071(4) 0.131(5) 0.112(4) -0.022(3) -0.022(3) -0.040(4)
C19 0.107(4) 0.114(4) 0.107(4) -0.034(3) 0.037(3) -0.051(3)
C20 0.100(4) 0.124(4) 0.068(3) -0.062(3) 0.016(3) -0.010(3)
C21 0.103(4) 0.094(4) 0.083(4) -0.057(3) 0.002(3) -0.011(3)
C22 0.088(3) 0.081(3) 0.084(3) -0.031(2) -0.006(3) -0.019(3)
C23 0.059(3) 0.084(3) 0.062(3) -0.017(2) -0.001(2) -0.016(3)
C24 0.080(3) 0.087(3) 0.062(3) -0.023(2) 0.014(2) -0.012(2)
C25 0.193(5) 0.128(4) 0.102(4) -0.101(4) 0.002(4) 0.019(3)
C26 0.089(3) 0.097(3) 0.076(3) -0.021(2) 0.012(2) -0.024(2)

loop_
_atom_type_symbol
_atom_type_description
_atom_type_scat_dispersion_real
_atom_type_scat_dispersion_imag
_atom_type_scat_source
C C 0.0033 0.0016 'International Tables Vol C Tables 4.2.6.8 and 6.1.1.4'
H H 0.0000 0.0000 'International Tables Vol C Tables 4.2.6.8 and 6.1.1.4'
N N 0.0061 0.0033 'International Tables Vol C Tables 4.2.6.8 and 6.1.1.4'
O O 0.0106 0.0060 'International Tables Vol C Tables 4.2.6.8 and 6.1.1.4'
S S 0.1246 0.1234 'International Tables Vol C Tables 4.2.6.8 and 6.1.1.4'
Ni Ni 0.3393 1.1124 'International Tables Vol C Tables 4.2.6.8 and 6.1.1.4'

loop_
_geom_angle_atom_site_label_1
_geom_angle_atom_site_label_2
_geom_angle_atom_site_label_3
_geom_angle_site_symmetry_1
_geom_angle_site_symmetry_3
_geom_angle
S1 Ni1 S1 2_676 . 180.00(5)
S1 Ni1 S2 2_676 2_676 91.77(4)
S1 Ni1 S2 . 2_676 88.23(4)
S1 Ni1 S2 2_676 . 88.23(4)
S1 Ni1 S2 . . 91.77(4)
S2 Ni1 S2 2_676 . 180.00(5)
S4 Ni2 S4 2_675 . 180.00(6)
S4 Ni2 S3 2_675 . 88.44(4)
S4 Ni2 S3 . . 91.56(4)
S4 Ni2 S3 2_675 2_675 91.56(4)
S4 Ni2 S3 . 2_675 88.44(4)
S3 Ni2 S3 . 2_675 180.00(6)
C1 S1 Ni1 . . 105.34(14)
C6 S2 Ni1 . . 104.83(14)
C7 S3 Ni2 . . 105.32(17)
C12 S4 Ni2 . . 104.68(17)
O1 N1 O2 . . 127.5(8)
O1 N1 C13 . . 117.4(7)
O2 N1 C13 . . 114.9(7)
C24 N2 C20 . . 120.6(4)
C24 N2 C19 . . 119.1(4)
C20 N2 C19 . . 120.1(4)
C6 C1 C2 . . 118.8(4)
C6 C1 S1 . . 118.9(3)
C2 C1 S1 . . 122.3(3)
C3 C2 C1 . . 121.1(4)
C3 C2 H2 . . 119.5
C1 C2 H2 . . 119.5
C2 C3 C4 . . 119.8(4)
C2 C3 H3 . . 120.1
C4 C3 H3 . . 120.1
C5 C4 C3 . . 120.7(4)
C5 C4 H4 . . 119.7
C3 C4 H4 . . 119.7
C4 C5 C6 . . 120.4(4)
C4 C5 H5 . . 119.8
C6 C5 H5 . . 119.8
C1 C6 C5 . . 119.2(4)
C1 C6 S2 . . 119.1(3)
C5 C6 S2 . . 121.7(3)
C12 C7 C8 . . 120.1(4)
C12 C7 S3 . . 118.4(4)
C8 C7 S3 . . 121.5(4)
C9 C8 C7 . . 118.9(5)
C9 C8 H8 . . 120.5
C7 C8 H8 . . 120.5
C8 C9 C10 . . 121.5(6)
C8 C9 H9 . . 119.2
C10 C9 H9 . . 119.2
C11 C10 C9 . . 120.0(6)
C11 C10 H10 . . 120.0
C9 C10 H10 . . 120.0
C10 C11 C12 . . 120.2(5)
C10 C11 H11 . . 119.9
C12 C11 H11 . . 119.9
C7 C12 C11 . . 119.3(4)
C7 C12 S4 . . 119.8(4)
C11 C12 S4 . . 121.0(4)
C14 C13 C18 . . 121.1(5)
C14 C13 N1 . . 119.2(6)
C18 C13 N1 . . 119.6(6)
C13 C14 C15 . . 119.2(5)
C13 C14 H14 . . 120.4
C15 C14 H14 . . 120.4
C14 C15 C16 . . 121.1(5)
C14 C15 H15 . . 119.5
C16 C15 H15 . . 119.5
C17 C16 C15 . . 118.4(5)
C17 C16 C19 . . 120.8(5)
C15 C16 C19 . . 120.8(5)
C16 C17 C18 . . 120.9(5)
C16 C17 H17 . . 119.6
C18 C17 H17 . . 119.6
C13 C18 C17 . . 119.3(5)
C13 C18 H18 . . 120.3
C17 C18 H18 . . 120.3
N2 C19 C16 . . 112.4(3)
N2 C19 H19A . . 109.1
C16 C19 H19A . . 109.1
N2 C19 H19B . . 109.1
C16 C19 H19B . . 109.1
H19A C19 H19B . . 107.8
N2 C20 C21 . . 121.9(4)
N2 C20 H20 . . 119.1
C21 C20 H20 . . 119.1
C20 C21 C22 . . 116.4(4)
C20 C21 C25 . . 120.8(5)
C22 C21 C25 . . 122.8(5)
C23 C22 C21 . . 122.8(4)
C23 C22 H22 . . 118.6
C21 C22 H22 . . 118.6
C24 C23 C22 . . 116.9(4)
C24 C23 C26 . . 120.6(4)
C22 C23 C26 . . 122.4(4)
N2 C24 C23 . . 121.4(4)
N2 C24 H24 . . 119.3
C23 C24 H24 . . 119.3
C21 C25 H25A . . 109.5
C21 C25 H25B . . 109.5
H25A C25 H25B . . 109.5
C21 C25 H25C . . 109.5
H25A C25 H25C . . 109.5
H25B C25 H25C . . 109.5
C23 C26 H26A . . 109.5
C23 C26 H26B . . 109.5
H26A C26 H26B . . 109.5
C23 C26 H26C . . 109.5
H26A C26 H26C . . 109.5
H26B C26 H26C . . 109.5

loop_
_geom_bond_atom_site_label_1
_geom_bond_atom_site_label_2
_geom_bond_site_symmetry_2
_geom_bond_distance
Ni1 S1 2_676 2.1419(11)
Ni1 S1 . 2.1419(11)
Ni1 S2 2_676 2.1490(10)
Ni1 S2 . 2.1490(10)
Ni2 S4 2_675 2.1425(11)
Ni2 S4 . 2.1425(11)
Ni2 S3 . 2.1474(11)
Ni2 S3 2_675 2.1474(11)
O1 N1 . 1.176(6)
O2 N1 . 1.230(6)
S1 C1 . 1.733(4)
S2 C6 . 1.740(4)
S3 C7 . 1.733(4)
S4 C12 . 1.739(4)
N1 C13 . 1.491(7)
N2 C24 . 1.336(4)
N2 C20 . 1.343(4)
N2 C19 . 1.491(4)
C1 C6 . 1.398(4)
C1 C2 . 1.398(5)
C2 C3 . 1.373(4)
C2 H2 . 0.9300
C3 C4 . 1.382(5)
C3 H3 . 0.9300
C4 C5 . 1.361(5)
C4 H4 . 0.9300
C5 C6 . 1.408(4)
C5 H5 . 0.9300
C7 C12 . 1.386(5)
C7 C8 . 1.418(5)
C8 C9 . 1.366(5)
C8 H8 . 0.9300
C9 C10 . 1.385(6)
C9 H9 . 0.9300
C10 C11 . 1.373(5)
C10 H10 . 0.9300
C11 C12 . 1.408(5)
C11 H11 . 0.9300
C13 C14 . 1.350(6)
C13 C18 . 1.359(6)
C14 C15 . 1.372(5)
C14 H14 . 0.9300
C15 C16 . 1.377(5)
C15 H15 . 0.9300
C16 C17 . 1.361(5)
C16 C19 . 1.503(5)
C17 C18 . 1.379(5)
C17 H17 . 0.9300
C18 H18 . 0.9300
C19 H19A . 0.9700
C19 H19B . 0.9700
C20 C21 . 1.364(5)
C20 H20 . 0.9300
C21 C22 . 1.378(5)
C21 C25 . 1.510(5)
C22 C23 . 1.377(4)
C22 H22 . 0.9300
C23 C24 . 1.367(4)
C23 C26 . 1.499(4)
C24 H24 . 0.9300
C25 H25A . 0.9600
C25 H25B . 0.9600
C25 H25C . 0.9600
C26 H26A . 0.9600
C26 H26B . 0.9600
C26 H26C . 0.9600

loop_
_geom_hbond_atom_site_label_D
_geom_hbond_atom_site_label_H
_geom_hbond_atom_site_label_A
_geom_hbond_site_symmetry_A
_geom_hbond_distance_DH
_geom_hbond_distance_HA
_geom_hbond_distance_DA
_geom_hbond_angle_DHA
C19 H19A S2 2_666 0.97 2.88 3.697(4) 143
C22 H22 O1 1_545 0.93 2.57 3.484(7) 167

loop_
_geom_torsion_atom_site_label_1
_geom_torsion_atom_site_label_2
_geom_torsion_atom_site_label_3
_geom_torsion_atom_site_label_4
_geom_torsion_site_symmetry_1
_geom_torsion
S1 Ni1 S1 C1 2_676 7E1(10)
S2 Ni1 S1 C1 2_676 -177.31(12)
S2 Ni1 S1 C1 . 2.69(12)
S1 Ni1 S2 C6 2_676 176.97(12)
S1 Ni1 S2 C6 . -3.03(12)
S2 Ni1 S2 C6 2_676 -6E1(10)
S4 Ni2 S3 C7 2_675 -175.48(13)
S4 Ni2 S3 C7 . 4.52(13)
S3 Ni2 S3 C7 2_675 2E1(10)
S4 Ni2 S4 C12 2_675 17E1(10)
S3 Ni2 S4 C12 . -3.86(14)
S3 Ni2 S4 C12 2_675 176.14(14)
Ni1 S1 C1 C6 . -1.6(3)
Ni1 S1 C1 C2 . 177.0(3)
C6 C1 C2 C3 . 1.7(6)
S1 C1 C2 C3 . -177.0(3)
C1 C2 C3 C4 . -1.3(6)
C2 C3 C4 C5 . 1.0(7)
C3 C4 C5 C6 . -1.0(7)
C2 C1 C6 C5 . -1.6(5)
S1 C1 C6 C5 . 177.1(3)
C2 C1 C6 S2 . -179.6(3)
S1 C1 C6 S2 . -0.9(4)
C4 C5 C6 C1 . 1.3(6)
C4 C5 C6 S2 . 179.2(3)
Ni1 S2 C6 C1 . 2.9(3)
Ni1 S2 C6 C5 . -175.0(3)
Ni2 S3 C7 C12 . -4.4(3)
Ni2 S3 C7 C8 . 176.0(3)
C12 C7 C8 C9 . -1.0(6)
S3 C7 C8 C9 . 178.6(3)
C7 C8 C9 C10 . -1.1(7)
C8 C9 C10 C11 . 1.9(8)
C9 C10 C11 C12 . -0.7(8)
C8 C7 C12 C11 . 2.2(6)
S3 C7 C12 C11 . -177.4(3)
C8 C7 C12 S4 . -178.9(3)
S3 C7 C12 S4 . 1.5(4)
C10 C11 C12 C7 . -1.4(6)
C10 C11 C12 S4 . 179.7(4)
Ni2 S4 C12 C7 . 2.2(3)
Ni2 S4 C12 C11 . -178.9(3)
O1 N1 C13 C14 . -4.3(9)
O2 N1 C13 C14 . 179.6(5)
O1 N1 C13 C18 . 177.0(6)
O2 N1 C13 C18 . 0.9(8)
C18 C13 C14 C15 . -1.8(7)
N1 C13 C14 C15 . 179.5(4)
C13 C14 C15 C16 . 0.3(7)
C14 C15 C16 C17 . 0.9(6)
C14 C15 C16 C19 . -179.0(4)
C15 C16 C17 C18 . -0.6(6)
C19 C16 C17 C18 . 179.3(4)
C14 C13 C18 C17 . 2.1(7)
N1 C13 C18 C17 . -179.2(4)
C16 C17 C18 C13 . -0.8(7)
C24 N2 C19 C16 . -50.5(5)
C20 N2 C19 C16 . 133.2(4)
C17 C16 C19 N2 . -65.6(5)
C15 C16 C19 N2 . 114.3(4)
C24 N2 C20 C21 . 0.2(6)
C19 N2 C20 C21 . 176.4(4)
N2 C20 C21 C22 . 0.0(6)
N2 C20 C21 C25 . 180.0(4)
C20 C21 C22 C23 . 0.2(6)
C25 C21 C22 C23 . -179.7(4)
C21 C22 C23 C24 . -0.7(6)
C21 C22 C23 C26 . -179.3(4)
C20 N2 C24 C23 . -0.8(6)
C19 N2 C24 C23 . -177.0(3)
C22 C23 C24 N2 . 1.0(5)
C26 C23 C24 N2 . 179.5(3)
